data_7706033
loop_
_publ_author_name
'Naz, Nabila Rauf'
'Schnakenburg, Gregor'
'Kelemen, Zsolt'
'G\'al, Dalma'
'Nyul\'aszi, L\'aszl\'o'
'Boer\'e, Ren\'e T'
'Streubel, Rainer'

_publ_section_title
;
 A rigid anionic Janus bis(NHC) - new opportunities in NHC chemistry.
;
_journal_issue 2
_journal_name_full 'Dalton transactions (Cambridge, England : 2003)'
_journal_page_first 689
_journal_page_last 695
_journal_paper_doi 10.1039/d0dt03915b
_journal_volume 50
_journal_year 2021
_chemical_formula_moiety '2(C11 H18 N2 P Se)'
_chemical_formula_sum 'C22 H36 N4 P2 Se2'
_chemical_formula_weight 576.41
_chemical_name_systematic NRN-174
_space_group_crystal_system monoclinic
_space_group_IT_number 14
_space_group_name_Hall '-P 2yn'
_space_group_name_H-M_alt 'P 1 21/n 1'
_atom_sites_solution_hydrogens geom
_atom_sites_solution_primary dual
_audit_creation_date 2019-11-08
_audit_creation_method
;
Olex2 1.2
(compiled 2018.04.18 svn.r3501 for OlexSys, GUI svn.r5488)
;
_audit_update_record
;
2020-09-18 deposited with the CCDC.	2020-12-02 downloaded from the CCDC.
;
_cell_angle_alpha 90
_cell_angle_beta 96.935(2)
_cell_angle_gamma 90
_cell_formula_units_Z 4
_cell_length_a 9.5787(5)
_cell_length_b 24.9549(12)
_cell_length_c 12.3331(6)
_cell_measurement_reflns_used 9981
_cell_measurement_temperature 100
_cell_measurement_theta_max 28.08
_cell_measurement_theta_min 2.29
_cell_volume 2926.5(3)
_computing_cell_refinement 'SAINT V8.38A (?, 2016)'
_computing_data_reduction 'SAINT V8.38A (?, 2016)'
_computing_molecular_graphics 'Olex2 (Dolomanov et al., 2009)'
_computing_publication_material 'Olex2 (Dolomanov et al., 2009)'
_computing_structure_refinement 'ShelXL (Sheldrick, 2015)'
_computing_structure_solution 'XT (Sheldrick, 2015)'
_diffrn_ambient_temperature 100
_diffrn_measured_fraction_theta_full 0.998
_diffrn_measured_fraction_theta_max 0.999
_diffrn_measurement_device_type 'Bruker X8-KappaApexII'
_diffrn_measurement_method '\f and \w scans'
_diffrn_radiation_type MoK\a
_diffrn_radiation_wavelength 0.71073
_diffrn_reflns_av_R_equivalents 0.0582
_diffrn_reflns_av_unetI/netI 0.0358
_diffrn_reflns_Laue_measured_fraction_full 0.998
_diffrn_reflns_Laue_measured_fraction_max 0.999
_diffrn_reflns_limit_h_max 12
_diffrn_reflns_limit_h_min -12
_diffrn_reflns_limit_k_max 32
_diffrn_reflns_limit_k_min -32
_diffrn_reflns_limit_l_max 16
_diffrn_reflns_limit_l_min -16
_diffrn_reflns_number 53791
_diffrn_reflns_point_group_measured_fraction_full 0.998
_diffrn_reflns_point_group_measured_fraction_max 0.999
_diffrn_reflns_theta_full 25.242
_diffrn_reflns_theta_max 28.000
_diffrn_reflns_theta_min 2.331
_diffrn_standards_number 0
_exptl_absorpt_coefficient_mu 2.651
_exptl_absorpt_correction_T_max 0.7460
_exptl_absorpt_correction_T_min 0.4726
_exptl_absorpt_correction_type empirical
_exptl_absorpt_process_details
'SADABS-2016/2 (Bruker,2016/2) was used for absorption correction. wR2(int) was 0.1183 before and 0.0567 after correction. The Ratio of minimum to maximum transmission is 0.6335. The \l/2 correction factor is Not present.'
_exptl_crystal_colour 'clear red'
_exptl_crystal_colour_lustre clear
_exptl_crystal_colour_primary red
_exptl_crystal_density_diffrn 1.308
_exptl_crystal_description needle
_exptl_crystal_F_000 1176
_exptl_crystal_size_max 0.3
_exptl_crystal_size_mid 0.1
_exptl_crystal_size_min 0.06
_refine_diff_density_max 0.539
_refine_diff_density_min -0.404
_refine_diff_density_rms 0.072
_refine_ls_extinction_method none
_refine_ls_goodness_of_fit_ref 1.014
_refine_ls_hydrogen_treatment constr
_refine_ls_matrix_type full
_refine_ls_number_parameters 275
_refine_ls_number_reflns 7062
_refine_ls_number_restraints 0
_refine_ls_restrained_S_all 1.014
_refine_ls_R_factor_all 0.0472
_refine_ls_R_factor_gt 0.0314
_refine_ls_shift/su_max 0.001
_refine_ls_shift/su_mean 0.000
_refine_ls_structure_factor_coef Fsqd
_refine_ls_weighting_details
;
 w=1/[\s^2^(Fo^2^)+(0.0328P)^2^+1.9531P]
 where P=(Fo^2^+2Fc^2^)/3
;
_refine_ls_weighting_scheme calc
_refine_ls_wR_factor_gt 0.0707
_refine_ls_wR_factor_ref 0.0758
_reflns_Friedel_coverage 0.000
_reflns_number_gt 5597
_reflns_number_total 7062
_reflns_threshold_expression 'I > 2\s(I)'
_cod_data_source_file d0dt03915b2.cif
_cod_data_source_block 6186f
_cod_depositor_comments 'Adding full bibliography for 7706033--7706034.cif.'
_cod_database_code 7706033
_shelxl_version_number 2013-2
_shelx_space_group_comment
;
The symmetry employed for this shelxl refinement is uniquely defined
by the following loop, which should always be used as a source of
symmetry information in preference to the above space-group names.
They are only intended as comments.
;
_shelx_estimated_absorpt_t_max 0.857
_shelx_estimated_absorpt_t_min 0.504
_olex2_refinement_description
;
1. Fixed Uiso
 At 1.2 times of:
  All C(H,H) groups
 At 1.5 times of:
  All C(H,H,H) groups
2.a Secondary CH2 refined with riding coordinates:
 C4(H4A,H4B), C5(H5A,H5B), C6(H6A,H6B), C8(H8A,H8B), C9(H9B,H9A), C10(H10C,
 H10D), C4'(H4'A,H4'B), C5'(H5'A,H5'B), C6'(H6'A,H6'B), C8'(H8'A,H8'B),
 C9'(H9'A,H9'B), C10'(H10A,H10B)
2.b Idealised Me refined as rotating group:
 C7(H7A,H7B,H7C), C11(H11D,H11E,H11F), C7'(H7'C,H7'A,H7'B), C11'(H11C,H11A,H11B)
;
_olex2_submission_special_instructions 'No special instructions were received'

loop_
_space_group_symop_operation_xyz
'x, y, z'
'-x+1/2, y+1/2, -z+1/2'
'-x, -y, -z'
'x-1/2, -y-1/2, z-1/2'

loop_
_atom_site_label
_atom_site_type_symbol
_atom_site_fract_x
_atom_site_fract_y
_atom_site_fract_z
_atom_site_U_iso_or_equiv
_atom_site_adp_type
_atom_site_occupancy
_atom_site_site_symmetry_order
_atom_site_calc_flag
_atom_site_refinement_flags_posn
_atom_site_refinement_flags_adp
_atom_site_refinement_flags_occupancy
_atom_site_disorder_assembly
_atom_site_disorder_group
Se Se 0.68656(3) 0.66646(2) 0.35942(2) 0.03251(8) Uani 1 1 d . . . . .
P P 0.93687(6) 0.50575(2) 0.63632(5) 0.01746(12) Uani 1 1 d . . . . .
N1 N 0.81028(18) 0.58802(7) 0.51176(15) 0.0192(4) Uani 1 1 d . . . . .
N2 N 0.88164(18) 0.58029(7) 0.35106(15) 0.0189(4) Uani 1 1 d . . . . .
C1 C 0.9014(2) 0.54410(8) 0.51799(17) 0.0171(4) Uani 1 1 d . . . . .
C2 C 0.7981(2) 0.61005(9) 0.40964(19) 0.0218(5) Uani 1 1 d . . . . .
C3 C 0.9486(2) 0.53941(8) 0.41466(17) 0.0171(4) Uani 1 1 d . . . . .
C4 C 0.7394(2) 0.60713(9) 0.60291(19) 0.0229(5) Uani 1 1 d . . . . .
H4A H 0.6975 0.5762 0.6373 0.028 Uiso 1 1 calc R . . . .
H4B H 0.6620 0.6315 0.5745 0.028 Uiso 1 1 calc R . . . .
C5 C 0.8381(2) 0.63664(9) 0.68947(19) 0.0240(5) Uani 1 1 d . . . . .
H5A H 0.7873 0.6438 0.7533 0.029 Uiso 1 1 calc R . . . .
H5B H 0.9186 0.6130 0.7141 0.029 Uiso 1 1 calc R . . . .
C6 C 0.8941(3) 0.68913(10) 0.6510(2) 0.0306(6) Uani 1 1 d . . . . .
H6A H 0.8144 0.7135 0.6279 0.037 Uiso 1 1 calc R . . . .
H6B H 0.9446 0.6824 0.5868 0.037 Uiso 1 1 calc R . . . .
C7 C 0.9935(4) 0.71603(13) 0.7404(2) 0.0516(9) Uani 1 1 d . . . . .
H7A H 1.0297 0.7493 0.7122 0.077 Uiso 1 1 calc GR . . . .
H7B H 1.0720 0.6919 0.7639 0.077 Uiso 1 1 calc GR . . . .
H7C H 0.9426 0.7242 0.8027 0.077 Uiso 1 1 calc GR . . . .
C8 C 0.9050(2) 0.59045(9) 0.23754(18) 0.0221(5) Uani 1 1 d . . . . .
H8A H 0.8238 0.6105 0.2002 0.026 Uiso 1 1 calc R . . . .
H8B H 0.9111 0.5558 0.1992 0.026 Uiso 1 1 calc R . . . .
C9 C 1.0386(3) 0.62224(10) 0.23028(19) 0.0259(5) Uani 1 1 d . . . . .
H9B H 1.0268 0.6589 0.2585 0.031 Uiso 1 1 calc R . . . .
H9A H 1.1175 0.6051 0.2769 0.031 Uiso 1 1 calc R . . . .
C10 C 1.0745(3) 0.62564(11) 0.1140(2) 0.0350(6) Uani 1 1 d . . . . .
H10C H 0.9939 0.6413 0.0669 0.042 Uiso 1 1 calc R . . . .
H10D H 1.0902 0.5890 0.0870 0.042 Uiso 1 1 calc R . . . .
C11 C 1.2047(4) 0.65936(14) 0.1051(3) 0.0565(9) Uani 1 1 d . . . . .
H11D H 1.2260 0.6592 0.0293 0.085 Uiso 1 1 calc GR . . . .
H11E H 1.2845 0.6444 0.1528 0.085 Uiso 1 1 calc GR . . . .
H11F H 1.1876 0.6962 0.1274 0.085 Uiso 1 1 calc GR . . . .
Se' Se 0.77714(2) 0.43368(2) 0.17839(2) 0.02390(7) Uani 1 1 d . . . . .
P' P 0.41485(6) 0.55384(2) 0.41131(5) 0.01863(12) Uani 1 1 d . . . . .
N1' N 0.58781(18) 0.49893(7) 0.28594(14) 0.0185(4) Uani 1 1 d . . . . .
N2' N 0.68753(18) 0.43634(7) 0.39070(14) 0.0180(4) Uani 1 1 d . . . . .
C1' C 0.5350(2) 0.50423(9) 0.38596(17) 0.0179(4) Uani 1 1 d . . . . .
C2' C 0.6797(2) 0.45709(9) 0.28803(18) 0.0196(4) Uani 1 1 d . . . . .
C3' C 0.5993(2) 0.46386(9) 0.45348(17) 0.0176(4) Uani 1 1 d . . . . .
C4' C 0.5414(2) 0.53166(9) 0.18917(18) 0.0221(5) Uani 1 1 d . . . . .
H4'A H 0.6054 0.5255 0.1331 0.026 Uiso 1 1 calc R . . . .
H4'B H 0.5474 0.5700 0.2096 0.026 Uiso 1 1 calc R . . . .
C5' C 0.3908(2) 0.51859(10) 0.14072(18) 0.0245(5) Uani 1 1 d . . . . .
H5'A H 0.3263 0.5292 0.1939 0.029 Uiso 1 1 calc R . . . .
H5'B H 0.3669 0.5405 0.0741 0.029 Uiso 1 1 calc R . . . .
C6' C 0.3649(3) 0.46004(11) 0.11148(19) 0.0293(5) Uani 1 1 d . . . . .
H6'A H 0.3889 0.4378 0.1776 0.035 Uiso 1 1 calc R . . . .
H6'B H 0.4275 0.4492 0.0570 0.035 Uiso 1 1 calc R . . . .
C7' C 0.2124(3) 0.44943(12) 0.0651(2) 0.0376(7) Uani 1 1 d . . . . .
H7'C H 0.2009 0.4115 0.0457 0.056 Uiso 1 1 calc GR . . . .
H7'A H 0.1880 0.4715 -0.0002 0.056 Uiso 1 1 calc GR . . . .
H7'B H 0.1504 0.4585 0.1200 0.056 Uiso 1 1 calc GR . . . .
C8' C 0.7657(2) 0.38801(9) 0.42825(19) 0.0216(5) Uani 1 1 d . . . . .
H8'A H 0.8065 0.3927 0.5053 0.026 Uiso 1 1 calc R . . . .
H8'B H 0.8439 0.3824 0.3838 0.026 Uiso 1 1 calc R . . . .
C9' C 0.6697(3) 0.33910(10) 0.4187(2) 0.0328(6) Uani 1 1 d . . . . .
H9'A H 0.5801 0.3486 0.4463 0.039 Uiso 1 1 calc R . . . .
H9'B H 0.6479 0.3296 0.3406 0.039 Uiso 1 1 calc R . . . .
C10' C 0.7301(3) 0.29132(11) 0.4794(3) 0.0467(8) Uani 1 1 d . . . . .
H10A H 0.7485 0.3000 0.5581 0.056 Uiso 1 1 calc R . . . .
H10B H 0.8210 0.2820 0.4535 0.056 Uiso 1 1 calc R . . . .
C11' C 0.6315(4) 0.24316(13) 0.4639(3) 0.0566(9) Uani 1 1 d . . . . .
H11C H 0.6737 0.2128 0.5063 0.085 Uiso 1 1 calc GR . . . .
H11A H 0.6162 0.2335 0.3864 0.085 Uiso 1 1 calc GR . . . .
H11B H 0.5413 0.2523 0.4891 0.085 Uiso 1 1 calc GR . . . .

loop_
_atom_site_aniso_label
_atom_site_aniso_U_11
_atom_site_aniso_U_22
_atom_site_aniso_U_33
_atom_site_aniso_U_23
_atom_site_aniso_U_13
_atom_site_aniso_U_12
Se 0.03407(14) 0.03093(14) 0.03061(14) 0.00333(11) -0.00389(11) 0.01547(11)
P 0.0165(3) 0.0188(3) 0.0169(3) -0.0001(2) 0.0013(2) -0.0006(2)
N1 0.0163(9) 0.0188(9) 0.0219(10) -0.0008(7) -0.0001(7) 0.0009(7)
N2 0.0185(9) 0.0190(9) 0.0183(9) 0.0015(7) -0.0019(7) 0.0001(7)
C1 0.0138(10) 0.0164(10) 0.0202(11) -0.0012(8) -0.0016(8) -0.0021(8)
C2 0.0180(11) 0.0210(11) 0.0248(12) 0.0003(9) -0.0040(9) 0.0013(9)
C3 0.0144(10) 0.0168(10) 0.0188(10) 0.0008(8) -0.0028(8) -0.0034(8)
C4 0.0179(11) 0.0248(12) 0.0268(12) -0.0020(10) 0.0055(9) 0.0018(9)
C5 0.0236(12) 0.0244(12) 0.0246(12) -0.0045(10) 0.0051(9) 0.0008(10)
C6 0.0373(14) 0.0231(12) 0.0319(14) -0.0008(10) 0.0059(11) -0.0011(11)
C7 0.075(2) 0.0388(17) 0.0401(17) -0.0100(14) 0.0041(16) -0.0269(16)
C8 0.0264(11) 0.0223(11) 0.0165(11) 0.0026(9) -0.0014(9) 0.0012(9)
C9 0.0286(12) 0.0246(12) 0.0236(12) 0.0038(10) -0.0010(10) -0.0045(10)
C10 0.0397(15) 0.0347(14) 0.0315(14) 0.0057(11) 0.0081(12) -0.0025(12)
C11 0.057(2) 0.064(2) 0.052(2) 0.0075(17) 0.0224(17) -0.0178(17)
Se' 0.02260(12) 0.03029(13) 0.01941(12) -0.00255(10) 0.00488(9) -0.00066(10)
P' 0.0167(3) 0.0231(3) 0.0157(3) 0.0022(2) 0.0002(2) -0.0006(2)
N1' 0.0170(9) 0.0240(10) 0.0143(9) 0.0009(7) 0.0009(7) -0.0025(7)
N2' 0.0146(8) 0.0219(10) 0.0174(9) 0.0000(7) 0.0013(7) -0.0030(7)
C1' 0.0147(10) 0.0236(11) 0.0150(10) -0.0011(8) 0.0002(8) -0.0049(8)
C2' 0.0156(10) 0.0240(11) 0.0185(11) -0.0019(9) -0.0008(8) -0.0059(9)
C3' 0.0115(9) 0.0224(11) 0.0183(11) -0.0010(9) -0.0011(8) -0.0043(8)
C4' 0.0226(11) 0.0266(12) 0.0167(11) 0.0045(9) 0.0009(9) -0.0018(9)
C5' 0.0217(11) 0.0350(13) 0.0161(11) 0.0044(10) -0.0003(9) -0.0020(10)
C6' 0.0276(13) 0.0408(15) 0.0187(12) 0.0010(10) 0.0001(10) -0.0056(11)
C7' 0.0331(14) 0.0559(18) 0.0221(13) 0.0031(12) -0.0038(11) -0.0145(13)
C8' 0.0203(11) 0.0213(11) 0.0229(11) 0.0003(9) 0.0020(9) 0.0002(9)
C9' 0.0312(14) 0.0260(13) 0.0416(15) -0.0006(11) 0.0065(12) -0.0054(11)
C10' 0.0397(17) 0.0345(16) 0.066(2) 0.0072(15) 0.0083(15) 0.0007(13)
C11' 0.061(2) 0.0397(18) 0.071(2) 0.0041(16) 0.0134(18) -0.0099(16)

loop_
_atom_type_symbol
_atom_type_description
_atom_type_scat_dispersion_real
_atom_type_scat_dispersion_imag
_atom_type_scat_source
C C 0.0033 0.0016 'International Tables Vol C Tables 4.2.6.8 and 6.1.1.4'
H H 0.0000 0.0000 'International Tables Vol C Tables 4.2.6.8 and 6.1.1.4'
N N 0.0061 0.0033 'International Tables Vol C Tables 4.2.6.8 and 6.1.1.4'
P P 0.1023 0.0942 'International Tables Vol C Tables 4.2.6.8 and 6.1.1.4'
Se Se -0.0929 2.2259 'International Tables Vol C Tables 4.2.6.8 and 6.1.1.4'

loop_
_geom_angle_atom_site_label_1
_geom_angle_atom_site_label_2
_geom_angle_atom_site_label_3
_geom_angle
_geom_angle_site_symmetry_1
_geom_angle_site_symmetry_3
_geom_angle_publ_flag
C3 P C1 96.92(10) 3_766 . ?
C1 N1 C4 123.96(18) . . ?
C2 N1 C1 110.47(18) . . ?
C2 N1 C4 125.57(18) . . ?
C2 N2 C3 111.13(18) . . ?
C2 N2 C8 125.40(18) . . ?
C3 N2 C8 123.42(18) . . ?
N1 C1 P 122.26(16) . . ?
N1 C1 C3 106.39(18) . . ?
C3 C1 P 131.35(17) . . ?
N1 C2 Se 127.11(17) . . ?
N2 C2 Se 126.64(17) . . ?
N2 C2 N1 106.20(18) . . ?
N2 C3 P 122.47(16) . 3_766 ?
N2 C3 C1 105.79(18) . . ?
C1 C3 P 131.73(16) . 3_766 ?
N1 C4 H4A 109.0 . . ?
N1 C4 H4B 109.0 . . ?
N1 C4 C5 112.92(18) . . ?
H4A C4 H4B 107.8 . . ?
C5 C4 H4A 109.0 . . ?
C5 C4 H4B 109.0 . . ?
C4 C5 H5A 108.7 . . ?
C4 C5 H5B 108.7 . . ?
H5A C5 H5B 107.6 . . ?
C6 C5 C4 114.3(2) . . ?
C6 C5 H5A 108.7 . . ?
C6 C5 H5B 108.7 . . ?
C5 C6 H6A 109.3 . . ?
C5 C6 H6B 109.3 . . ?
C5 C6 C7 111.6(2) . . ?
H6A C6 H6B 108.0 . . ?
C7 C6 H6A 109.3 . . ?
C7 C6 H6B 109.3 . . ?
C6 C7 H7A 109.5 . . ?
C6 C7 H7B 109.5 . . ?
C6 C7 H7C 109.5 . . ?
H7A C7 H7B 109.5 . . ?
H7A C7 H7C 109.5 . . ?
H7B C7 H7C 109.5 . . ?
N2 C8 H8A 109.2 . . ?
N2 C8 H8B 109.2 . . ?
N2 C8 C9 111.94(18) . . ?
H8A C8 H8B 107.9 . . ?
C9 C8 H8A 109.2 . . ?
C9 C8 H8B 109.2 . . ?
C8 C9 H9B 109.2 . . ?
C8 C9 H9A 109.2 . . ?
H9B C9 H9A 107.9 . . ?
C10 C9 C8 112.0(2) . . ?
C10 C9 H9B 109.2 . . ?
C10 C9 H9A 109.2 . . ?
C9 C10 H10C 109.1 . . ?
C9 C10 H10D 109.1 . . ?
C9 C10 C11 112.4(2) . . ?
H10C C10 H10D 107.9 . . ?
C11 C10 H10C 109.1 . . ?
C11 C10 H10D 109.1 . . ?
C10 C11 H11D 109.5 . . ?
C10 C11 H11E 109.5 . . ?
C10 C11 H11F 109.5 . . ?
H11D C11 H11E 109.5 . . ?
H11D C11 H11F 109.5 . . ?
H11E C11 H11F 109.5 . . ?
C1' P' C3' 96.93(10) . 3_666 ?
C1' N1' C4' 123.99(18) . . ?
C2' N1' C1' 110.97(18) . . ?
C2' N1' C4' 124.88(19) . . ?
C2' N2' C3' 111.12(18) . . ?
C2' N2' C8' 125.14(19) . . ?
C3' N2' C8' 123.43(18) . . ?
N1' C1' P' 122.91(16) . . ?
N1' C1' C3' 106.10(19) . . ?
C3' C1' P' 130.99(17) . . ?
N1' C2' Se' 128.04(17) . . ?
N2' C2' Se' 126.19(17) . . ?
N2' C2' N1' 105.75(19) . . ?
N2' C3' P' 121.87(16) . 3_666 ?
N2' C3' C1' 106.05(18) . . ?
C1' C3' P' 132.08(17) . 3_666 ?
N1' C4' H4'A 109.2 . . ?
N1' C4' H4'B 109.2 . . ?
N1' C4' C5' 112.17(18) . . ?
H4'A C4' H4'B 107.9 . . ?
C5' C4' H4'A 109.2 . . ?
C5' C4' H4'B 109.2 . . ?
C4' C5' H5'A 108.6 . . ?
C4' C5' H5'B 108.6 . . ?
H5'A C5' H5'B 107.6 . . ?
C6' C5' C4' 114.7(2) . . ?
C6' C5' H5'A 108.6 . . ?
C6' C5' H5'B 108.6 . . ?
C5' C6' H6'A 109.2 . . ?
C5' C6' H6'B 109.2 . . ?
C5' C6' C7' 112.2(2) . . ?
H6'A C6' H6'B 107.9 . . ?
C7' C6' H6'A 109.2 . . ?
C7' C6' H6'B 109.2 . . ?
C6' C7' H7'C 109.5 . . ?
C6' C7' H7'A 109.5 . . ?
C6' C7' H7'B 109.5 . . ?
H7'C C7' H7'A 109.5 . . ?
H7'C C7' H7'B 109.5 . . ?
H7'A C7' H7'B 109.5 . . ?
N2' C8' H8'A 109.5 . . ?
N2' C8' H8'B 109.5 . . ?
N2' C8' C9' 110.75(18) . . ?
H8'A C8' H8'B 108.1 . . ?
C9' C8' H8'A 109.5 . . ?
C9' C8' H8'B 109.5 . . ?
C8' C9' H9'A 108.7 . . ?
C8' C9' H9'B 108.7 . . ?
H9'A C9' H9'B 107.6 . . ?
C10' C9' C8' 114.1(2) . . ?
C10' C9' H9'A 108.7 . . ?
C10' C9' H9'B 108.7 . . ?
C9' C10' H10A 109.3 . . ?
C9' C10' H10B 109.3 . . ?
C9' C10' C11' 111.8(3) . . ?
H10A C10' H10B 107.9 . . ?
C11' C10' H10A 109.3 . . ?
C11' C10' H10B 109.3 . . ?
C10' C11' H11C 109.5 . . ?
C10' C11' H11A 109.5 . . ?
C10' C11' H11B 109.5 . . ?
H11C C11' H11A 109.5 . . ?
H11C C11' H11B 109.5 . . ?
H11A C11' H11B 109.5 . . ?

loop_
_geom_bond_atom_site_label_1
_geom_bond_atom_site_label_2
_geom_bond_distance
_geom_bond_site_symmetry_2
_geom_bond_publ_flag
Se C2 1.829(2) . ?
P C1 1.744(2) . ?
P C3 1.742(2) 3_766 ?
N1 C1 1.397(3) . ?
N1 C2 1.366(3) . ?
N1 C4 1.462(3) . ?
N2 C2 1.362(3) . ?
N2 C3 1.395(3) . ?
N2 C8 1.466(3) . ?
C1 C3 1.408(3) . ?
C3 P 1.742(2) 3_766 ?
C4 H4A 0.9900 . ?
C4 H4B 0.9900 . ?
C4 C5 1.527(3) . ?
C5 H5A 0.9900 . ?
C5 H5B 0.9900 . ?
C5 C6 1.514(3) . ?
C6 H6A 0.9900 . ?
C6 H6B 0.9900 . ?
C6 C7 1.523(4) . ?
C7 H7A 0.9800 . ?
C7 H7B 0.9800 . ?
C7 H7C 0.9800 . ?
C8 H8A 0.9900 . ?
C8 H8B 0.9900 . ?
C8 C9 1.518(3) . ?
C9 H9B 0.9900 . ?
C9 H9A 0.9900 . ?
C9 C10 1.517(3) . ?
C10 H10C 0.9900 . ?
C10 H10D 0.9900 . ?
C10 C11 1.519(4) . ?
C11 H11D 0.9800 . ?
C11 H11E 0.9800 . ?
C11 H11F 0.9800 . ?
Se' C2' 1.829(2) . ?
P' C1' 1.744(2) . ?
P' C3' 1.746(2) 3_666 ?
N1' C1' 1.395(3) . ?
N1' C2' 1.364(3) . ?
N1' C4' 1.470(3) . ?
N2' C2' 1.362(3) . ?
N2' C3' 1.394(3) . ?
N2' C8' 1.465(3) . ?
C1' C3' 1.401(3) . ?
C3' P' 1.746(2) 3_666 ?
C4' H4'A 0.9900 . ?
C4' H4'B 0.9900 . ?
C4' C5' 1.529(3) . ?
C5' H5'A 0.9900 . ?
C5' H5'B 0.9900 . ?
C5' C6' 1.518(4) . ?
C6' H6'A 0.9900 . ?
C6' H6'B 0.9900 . ?
C6' C7' 1.526(3) . ?
C7' H7'C 0.9800 . ?
C7' H7'A 0.9800 . ?
C7' H7'B 0.9800 . ?
C8' H8'A 0.9900 . ?
C8' H8'B 0.9900 . ?
C8' C9' 1.524(3) . ?
C9' H9'A 0.9900 . ?
C9' H9'B 0.9900 . ?
C9' C10' 1.487(4) . ?
C10' H10A 0.9900 . ?
C10' H10B 0.9900 . ?
C10' C11' 1.526(4) . ?
C11' H11C 0.9800 . ?
C11' H11A 0.9800 . ?
C11' H11B 0.9800 . ?

loop_
_smtbx_masks_void_nr
_smtbx_masks_void_average_x
_smtbx_masks_void_average_y
_smtbx_masks_void_average_z
_smtbx_masks_void_volume
_smtbx_masks_void_count_electrons
_smtbx_masks_void_content
1 -0.018 0.196 0.593 118.2 43.3 ?
2 0.018 0.804 0.407 118.2 43.4 ?
3 0.518 0.696 0.907 118.2 43.1 ?
4 0.482 0.304 0.093 118.2 43.6 ?
